data_4515908
loop_
_publ_author_name
'Hu, Xing-Mei'
'Luo, Da-Yun'
'Zi, Quan-Xing'
'Lin, Jun'
'Yan, Sheng-Jiao'

_publ_section_title
;
 Diastereoselective Synthesis of Morphan Derivatives by Michael and
 Hetero-Michael Addition of 1,1-Enediamines to Quinone Monoketals.
;
_journal_issue 1
_journal_name_full 'ACS omega'
_journal_page_first 8
_journal_page_last 21
_journal_paper_doi 10.1021/acsomega.7b01493
_journal_volume 3
_journal_year 2018
_chemical_formula_sum 'C24 H25 F2 N3 O5'
_chemical_formula_weight 473.47
_space_group_crystal_system triclinic
_space_group_IT_number 2
_space_group_name_Hall '-P 1'
_space_group_name_H-M_alt 'P -1'
_atom_sites_solution_hydrogens mixed
_audit_creation_method SHELXL-2014
_cell_angle_alpha 102.674(2)
_cell_angle_beta 97.734(2)
_cell_angle_gamma 98.563(2)
_cell_formula_units_Z 2
_cell_length_a 8.3233(15)
_cell_length_b 8.3363(15)
_cell_length_c 17.223(3)
_cell_measurement_reflns_used 1057
_cell_measurement_temperature 293(2)
_cell_measurement_theta_max 25.149
_cell_measurement_theta_min 2.461
_cell_volume 1135.5(4)
_computing_cell_refinement 'Bruker SMART'
_computing_data_collection 'Bruker SMART'
_computing_data_reduction 'Bruker SAINT'
_computing_molecular_graphics 'SHELXL-2014 (Sheldrick, 2014)'
_computing_publication_material 'SHELXL-2014 (Sheldrick, 2014)'
_computing_structure_refinement 'SHELXL-2014 (Sheldrick, 2014)'
_computing_structure_solution 'SHELXL-2014 (Sheldrick, 2014)'
_diffrn_ambient_temperature 293(2)
_diffrn_measured_fraction_theta_full 0.985
_diffrn_measured_fraction_theta_max 0.994
_diffrn_measurement_device_type 'CCD area detector'
_diffrn_measurement_method 'phi and omega scans'
_diffrn_radiation_type MoK\a
_diffrn_radiation_wavelength 0.71073
_diffrn_reflns_av_R_equivalents 0.0256
_diffrn_reflns_av_unetI/netI 0.0377
_diffrn_reflns_Laue_measured_fraction_full 0.985
_diffrn_reflns_Laue_measured_fraction_max 0.994
_diffrn_reflns_limit_h_max 9
_diffrn_reflns_limit_h_min -9
_diffrn_reflns_limit_k_max 9
_diffrn_reflns_limit_k_min -9
_diffrn_reflns_limit_l_max 20
_diffrn_reflns_limit_l_min -20
_diffrn_reflns_number 9004
_diffrn_reflns_point_group_measured_fraction_full 0.985
_diffrn_reflns_point_group_measured_fraction_max 0.994
_diffrn_reflns_theta_full 25.242
_diffrn_reflns_theta_max 25.149
_diffrn_reflns_theta_min 2.461
_diffrn_source 'fine-focus sealed tube'
_exptl_absorpt_coefficient_mu 0.108
_exptl_absorpt_correction_T_max 0.981
_exptl_absorpt_correction_T_min 0.966
_exptl_absorpt_correction_type multi-scan
_exptl_absorpt_process_details sadabs
_exptl_crystal_colour colourless
_exptl_crystal_density_diffrn 1.385
_exptl_crystal_description block
_exptl_crystal_F_000 496
_exptl_crystal_size_max 0.420
_exptl_crystal_size_mid 0.270
_exptl_crystal_size_min 0.180
_refine_diff_density_max 0.346
_refine_diff_density_min -0.307
_refine_diff_density_rms 0.060
_refine_ls_extinction_coef 0.012(4)
_refine_ls_extinction_expression Fc^*^=kFc[1+0.001xFc^2^\l^3^/sin(2\q)]^-1/4^
_refine_ls_extinction_method SHELXL
_refine_ls_goodness_of_fit_ref 1.060
_refine_ls_hydrogen_treatment mixed
_refine_ls_matrix_type full
_refine_ls_number_parameters 367
_refine_ls_number_reflns 4020
_refine_ls_number_restraints 4
_refine_ls_restrained_S_all 1.060
_refine_ls_R_factor_all 0.0789
_refine_ls_R_factor_gt 0.0515
_refine_ls_shift/su_max 0.000
_refine_ls_shift/su_mean 0.000
_refine_ls_structure_factor_coef Fsqd
_refine_ls_weighting_details 'w=1/[\s^2^(Fo^2^)+(0.1020P)^2^+0.1068P] where P=(Fo^2^+2Fc^2^)/3'
_refine_ls_weighting_scheme calc
_refine_ls_wR_factor_gt 0.1510
_refine_ls_wR_factor_ref 0.1812
_reflns_Friedel_coverage 0.000
_reflns_number_gt 2730
_reflns_number_total 4020
_reflns_threshold_expression 'I > 2\s(I)'
_cod_data_source_file ao7b01493_si_004.cif
_cod_data_source_block 1
_cod_database_code 4515908
_shelx_space_group_comment
;
The symmetry employed for this shelxl refinement is uniquely defined
by the following loop, which should always be used as a source of
symmetry information in preference to the above space-group names.
They are only intended as comments.
;
_shelx_estimated_absorpt_t_min 0.956
_shelx_estimated_absorpt_t_max 0.981
_shelxl_version_number 2014-3

loop_
_space_group_symop_operation_xyz
'x, y, z'
'-x, -y, -z'

loop_
_atom_site_label
_atom_site_type_symbol
_atom_site_fract_x
_atom_site_fract_y
_atom_site_fract_z
_atom_site_U_iso_or_equiv
_atom_site_adp_type
_atom_site_occupancy
_atom_site_site_symmetry_order
_atom_site_calc_flag
_atom_site_refinement_flags_posn
_atom_site_refinement_flags_adp
_atom_site_refinement_flags_occupancy
_atom_site_disorder_assembly
_atom_site_disorder_group
F2A F 0.4275(11) -0.2090(13) -0.0813(5) 0.139(3) Uani 0.5 1 d . . P A 1
C22A C 0.556(3) -0.244(5) -0.0213(18) 0.152(14) Uani 0.5 1 d . . P A 1
C23A C 0.5108(10) -0.2033(16) 0.0521(5) 0.098(3) Uani 0.5 1 d D . P A 1
C24A C 0.6362(9) -0.1878(12) 0.1172(4) 0.071(2) Uani 0.5 1 d D . P A 1
F2B F 0.4395(13) -0.3232(12) -0.0937(6) 0.144(3) Uani 0.5 1 d . . P A 2
C22B C 0.557(4) -0.219(5) -0.0224(18) 0.128(11) Uani 0.5 1 d . . P A 2
C23B C 0.5390(11) -0.3327(17) 0.0398(6) 0.103(3) Uani 0.5 1 d D . P A 2
C24B C 0.6654(12) -0.2873(12) 0.1052(6) 0.081(2) Uani 0.5 1 d D . P A 2
F1 F 1.1523(3) 0.5910(2) 0.07952(12) 0.0955(6) Uani 1 1 d . . . . .
N1 N 0.8541(2) 0.1326(2) 0.30079(10) 0.0392(5) Uani 1 1 d . . . . .
N2 N 0.6493(3) -0.2537(3) 0.34149(14) 0.0638(6) Uani 1 1 d . . . . .
C1 C 1.1180(4) 0.5017(4) 0.13456(18) 0.0657(8) Uani 1 1 d . . . . .
C2 C 0.9718(4) 0.3935(4) 0.11999(17) 0.0659(8) Uani 1 1 d . . . . .
H2 H 0.8953 0.3813 0.0735 0.079 Uiso 1 1 calc R U . . .
C3 C 0.9396(3) 0.3020(4) 0.17599(15) 0.0583(7) Uani 1 1 d . . . . .
H3 H 0.8403 0.2272 0.1666 0.070 Uiso 1 1 calc R U . . .
C4 C 1.0519(3) 0.3194(3) 0.24560(14) 0.0440(6) Uani 1 1 d . . . . .
C5 C 1.1976(3) 0.4349(3) 0.25931(17) 0.0582(7) Uani 1 1 d . . . . .
H5 H 1.2729 0.4512 0.3067 0.070 Uiso 1 1 calc R U . . .
C6 C 1.2324(4) 0.5262(4) 0.20334(19) 0.0709(8) Uani 1 1 d . . . . .
H6 H 1.3308 0.6022 0.2122 0.085 Uiso 1 1 calc R U . . .
C7 C 1.0269(3) 0.2134(3) 0.30512(14) 0.0456(6) Uani 1 1 d . . . . .
H7A H 1.0933 0.1270 0.2962 0.055 Uiso 1 1 calc R U . . .
H7B H 1.0674 0.2832 0.3593 0.055 Uiso 1 1 calc R U . . .
C8 C 0.7530(3) 0.2470(3) 0.33983(13) 0.0404(5) Uani 1 1 d . . . . .
H8 H 0.8153 0.3615 0.3514 0.048 Uiso 1 1 calc R U . . .
C9 C 0.5876(3) 0.2390(3) 0.28653(15) 0.0504(6) Uani 1 1 d . . . . .
H9A H 0.5487 0.3423 0.3054 0.060 Uiso 1 1 calc R U . . .
H9B H 0.6070 0.2345 0.2319 0.060 Uiso 1 1 calc R U . . .
C10 C 0.4524(3) 0.0960(3) 0.28339(16) 0.0524(6) Uani 1 1 d . . . . .
C11 C 0.4461(3) 0.0358(4) 0.35918(17) 0.0607(7) Uani 1 1 d . . . . .
H11A H 0.3801 -0.0758 0.3460 0.073 Uiso 1 1 calc R U . . .
H11B H 0.3945 0.1092 0.3959 0.073 Uiso 1 1 calc R U . . .
C12 C 0.6216(3) 0.0332(3) 0.40033(14) 0.0496(6) Uani 1 1 d . . . . .
H12 H 0.6149 -0.0029 0.4504 0.059 Uiso 1 1 calc R U . . .
C13 C 0.7263(3) 0.2071(3) 0.42066(13) 0.0458(6) Uani 1 1 d . . . . .
C14 C 0.8923(4) 0.1811(4) 0.54180(16) 0.0740(9) Uani 1 1 d . . . . .
H14A H 0.8089 0.2272 0.5681 0.111 Uiso 1 1 calc R U . . .
H14B H 0.9989 0.2295 0.5741 0.111 Uiso 1 1 calc R U . . .
H14C H 0.8731 0.0621 0.5353 0.111 Uiso 1 1 calc R U . . .
C15 C 0.7187(4) 0.4872(4) 0.49230(18) 0.0742(9) Uani 1 1 d . . . . .
H15A H 0.8287 0.4926 0.5195 0.111 Uiso 1 1 calc R U . . .
H15B H 0.6585 0.5466 0.5292 0.111 Uiso 1 1 calc R U . . .
H15C H 0.7235 0.5371 0.4473 0.111 Uiso 1 1 calc R U . . .
C16 C 0.8190(3) -0.0325(3) 0.30020(13) 0.0427(6) Uani 1 1 d . . . . .
C17 C 0.7031(3) -0.0858(3) 0.34642(14) 0.0469(6) Uani 1 1 d . . . . .
C18 C 0.9441(3) -0.1245(4) 0.17778(15) 0.0606(7) Uani 1 1 d . . . . .
H18A H 1.0208 -0.1989 0.1645 0.073 Uiso 1 1 calc R U . . .
H18B H 1.0014 -0.0110 0.1839 0.073 Uiso 1 1 calc R U . . .
C19 C 0.8014(3) -0.1647(3) 0.10854(15) 0.0562(7) Uani 1 1 d . . . . .
C20 C 0.8260(4) -0.1312(5) 0.03735(19) 0.0911(11) Uani 1 1 d . . . . .
H20 H 0.9318 -0.0829 0.0333 0.109 Uiso 1 1 calc R U . . .
C21 C 0.7045(6) -0.1641(6) -0.0292(2) 0.1017(13) Uani 1 1 d . . . . .
N3 N 0.8962(3) -0.1395(3) 0.25519(12) 0.0563(6) Uani 1 1 d . . . . .
H3A H 0.9192 -0.2233 0.2732 0.068 Uiso 1 1 calc R U . . .
O1 O 0.88622(19) 0.2178(2) 0.46420(9) 0.0514(5) Uani 1 1 d . . . . .
O2 O 0.6378(2) 0.3165(2) 0.46405(10) 0.0603(5) Uani 1 1 d . . . . .
O3 O 0.3483(2) 0.0366(3) 0.22385(13) 0.0818(7) Uani 1 1 d . . . . .
O4 O 0.7164(3) -0.3667(2) 0.30311(13) 0.0862(7) Uani 1 1 d . . . . .
O5 O 0.5356(3) -0.2944(3) 0.37816(14) 0.0845(7) Uani 1 1 d . . . . .
H21 H 0.725(5) -0.135(5) -0.076(3) 0.134(15) Uiso 1 1 d . . . . .
H23A H 0.400(4) -0.224(9) 0.057(4) 0.10(2) Uiso 0.5 1 d D . P . .
H23B H 0.448(7) -0.411(8) 0.041(5) 0.13(3) Uiso 0.5 1 d D . P . .
H24A H 0.602(7) -0.208(8) 0.165(2) 0.083(19) Uiso 0.5 1 d D . P . .
H24B H 0.639(9) -0.334(10) 0.147(3) 0.12(3) Uiso 0.5 1 d D . P . .

loop_
_atom_site_aniso_label
_atom_site_aniso_U_11
_atom_site_aniso_U_22
_atom_site_aniso_U_33
_atom_site_aniso_U_23
_atom_site_aniso_U_13
_atom_site_aniso_U_12
F2A 0.083(4) 0.261(10) 0.059(3) 0.040(6) -0.020(3) 0.014(6)
C22A 0.056(13) 0.33(4) 0.062(16) 0.032(16) -0.003(10) 0.029(17)
C23A 0.051(5) 0.170(10) 0.063(5) 0.030(6) 0.006(3) -0.009(6)
C24A 0.055(4) 0.115(7) 0.036(3) 0.023(4) 0.010(3) -0.015(4)
F2B 0.102(5) 0.229(10) 0.090(5) 0.047(6) -0.013(3) 0.013(6)
C22B 0.082(16) 0.23(2) 0.057(14) 0.066(13) -0.014(10) -0.043(12)
C23B 0.056(5) 0.168(10) 0.074(6) 0.030(7) 0.003(4) -0.010(6)
C24B 0.073(5) 0.099(7) 0.068(5) 0.024(5) 0.011(4) 0.002(5)
F1 0.1109(15) 0.1029(14) 0.0941(14) 0.0573(11) 0.0479(12) 0.0105(11)
N1 0.0336(10) 0.0427(11) 0.0399(10) 0.0103(8) 0.0067(8) 0.0024(8)
N2 0.0749(16) 0.0525(14) 0.0604(14) 0.0242(12) -0.0011(12) -0.0039(12)
C1 0.075(2) 0.0676(18) 0.0674(19) 0.0289(15) 0.0374(16) 0.0120(15)
C2 0.0598(17) 0.089(2) 0.0556(16) 0.0331(15) 0.0136(13) 0.0083(15)
C3 0.0454(14) 0.0776(18) 0.0534(15) 0.0256(13) 0.0114(12) -0.0011(13)
C4 0.0380(12) 0.0499(14) 0.0440(13) 0.0115(10) 0.0116(10) 0.0039(10)
C5 0.0471(15) 0.0614(16) 0.0604(16) 0.0102(13) 0.0113(12) -0.0025(12)
C6 0.0610(18) 0.0692(19) 0.081(2) 0.0211(16) 0.0263(16) -0.0103(14)
C7 0.0335(12) 0.0561(15) 0.0431(13) 0.0087(11) 0.0057(10) 0.0010(10)
C8 0.0371(12) 0.0392(12) 0.0435(12) 0.0097(9) 0.0075(9) 0.0027(9)
C9 0.0439(14) 0.0585(15) 0.0505(14) 0.0180(12) 0.0060(11) 0.0097(11)
C10 0.0355(13) 0.0621(16) 0.0573(15) 0.0134(12) 0.0020(11) 0.0084(11)
C11 0.0392(14) 0.0683(18) 0.0736(18) 0.0192(14) 0.0167(12) -0.0028(12)
C12 0.0461(14) 0.0602(15) 0.0446(13) 0.0220(11) 0.0119(11) -0.0007(11)
C13 0.0386(13) 0.0589(15) 0.0388(13) 0.0102(11) 0.0071(10) 0.0083(11)
C14 0.076(2) 0.101(2) 0.0463(16) 0.0255(15) 0.0019(14) 0.0171(17)
C15 0.081(2) 0.0669(19) 0.0639(18) -0.0068(14) 0.0079(15) 0.0173(16)
C16 0.0402(12) 0.0457(13) 0.0391(12) 0.0090(10) -0.0014(10) 0.0073(10)
C17 0.0471(13) 0.0441(13) 0.0461(13) 0.0160(10) 0.0018(11) -0.0036(11)
C18 0.0567(16) 0.0710(18) 0.0509(15) 0.0014(13) 0.0134(12) 0.0185(13)
C19 0.0546(16) 0.0645(17) 0.0469(15) 0.0072(12) 0.0138(12) 0.0081(13)
C20 0.074(2) 0.131(3) 0.061(2) 0.0251(19) 0.0151(17) -0.011(2)
C21 0.101(3) 0.149(4) 0.056(2) 0.041(2) 0.013(2) 0.002(3)
N3 0.0665(14) 0.0557(13) 0.0492(12) 0.0117(10) 0.0088(10) 0.0219(11)
O1 0.0462(10) 0.0671(11) 0.0383(9) 0.0134(8) 0.0023(7) 0.0057(8)
O2 0.0539(11) 0.0714(12) 0.0528(11) 0.0033(9) 0.0173(8) 0.0134(9)
O3 0.0557(12) 0.0970(16) 0.0795(14) 0.0221(12) -0.0126(11) -0.0061(11)
O4 0.126(2) 0.0447(12) 0.0845(15) 0.0169(10) 0.0154(14) 0.0061(12)
O5 0.0822(15) 0.0757(15) 0.0970(16) 0.0469(12) 0.0144(13) -0.0184(11)

loop_
_atom_type_symbol
_atom_type_description
_atom_type_scat_dispersion_real
_atom_type_scat_dispersion_imag
_atom_type_scat_source
C C 0.0033 0.0016 'International Tables Vol C Tables 4.2.6.8 and 6.1.1.4'
H H 0.0000 0.0000 'International Tables Vol C Tables 4.2.6.8 and 6.1.1.4'
F F 0.0171 0.0103 'International Tables Vol C Tables 4.2.6.8 and 6.1.1.4'
N N 0.0061 0.0033 'International Tables Vol C Tables 4.2.6.8 and 6.1.1.4'
O O 0.0106 0.0060 'International Tables Vol C Tables 4.2.6.8 and 6.1.1.4'

loop_
_geom_angle_atom_site_label_1
_geom_angle_atom_site_label_2
_geom_angle_atom_site_label_3
_geom_angle
C23A C22A C21 117(3)
C23A C22A F2A 108(2)
C21 C22A F2A 108(2)
C22A C23A C24A 114.6(14)
C19 C24A C23A 121.2(6)
C21 C22B F2B 120(2)
C21 C22B C23B 115(2)
F2B C22B C23B 101(2)
C24B C23B C22B 113.4(14)
C23B C24B C19 120.8(9)
C16 N1 C8 119.01(18)
C16 N1 C7 119.59(18)
C8 N1 C7 113.60(17)
O5 N2 O4 119.4(2)
O5 N2 C17 119.0(3)
O4 N2 C17 121.6(2)
C2 C1 F1 119.1(3)
C2 C1 C6 122.5(3)
F1 C1 C6 118.4(3)
C1 C2 C3 118.4(3)
C4 C3 C2 121.5(2)
C3 C4 C5 118.3(2)
C3 C4 C7 123.1(2)
C5 C4 C7 118.6(2)
C4 C5 C6 120.9(3)
C1 C6 C5 118.4(3)
N1 C7 C4 114.94(18)
N1 C8 C9 113.08(18)
N1 C8 C13 108.81(17)
C9 C8 C13 110.77(18)
C10 C9 C8 116.8(2)
O3 C10 C11 121.2(2)
O3 C10 C9 121.6(2)
C11 C10 C9 117.1(2)
C10 C11 C12 110.28(19)
C17 C12 C13 108.90(19)
C17 C12 C11 111.2(2)
C13 C12 C11 110.0(2)
O2 C13 O1 111.57(18)
O2 C13 C12 106.92(19)
O1 C13 C12 113.50(19)
O2 C13 C8 112.59(18)
O1 C13 C8 105.63(17)
C12 C13 C8 106.64(18)
N3 C16 N1 118.6(2)
N3 C16 C17 122.2(2)
N1 C16 C17 119.2(2)
N2 C17 C16 121.7(2)
N2 C17 C12 115.1(2)
C16 C17 C12 123.0(2)
N3 C18 C19 114.1(2)
C20 C19 C24A 113.4(4)
C20 C19 C24B 116.0(5)
C20 C19 C18 119.6(3)
C24A C19 C18 124.3(4)
C24B C19 C18 120.2(5)
C19 C20 C21 123.9(3)
C22B C21 C20 118.4(12)
C20 C21 C22A 115.4(13)
C16 N3 C18 125.1(2)
C13 O1 C14 115.75(19)
C13 O2 C15 115.9(2)

loop_
_geom_bond_atom_site_label_1
_geom_bond_atom_site_label_2
_geom_bond_distance
F2A C22A 1.49(3)
C22A C23A 1.35(3)
C22A C21 1.35(3)
C23A C24A 1.395(11)
C24A C19 1.392(8)
F2B C22B 1.47(3)
C22B C21 1.28(3)
C22B C23B 1.58(3)
C23B C24B 1.376(12)
C24B C19 1.394(10)
F1 C1 1.362(3)
N1 C16 1.361(3)
N1 C8 1.476(3)
N1 C7 1.480(3)
N2 O5 1.253(3)
N2 O4 1.273(3)
N2 C17 1.385(3)
C1 C2 1.359(4)
C1 C6 1.372(4)
C2 C3 1.384(4)
C3 C4 1.383(3)
C4 C5 1.389(3)
C4 C7 1.508(3)
C5 C6 1.387(4)
C8 C9 1.533(3)
C8 C13 1.537(3)
C9 C10 1.498(4)
C10 O3 1.207(3)
C10 C11 1.502(4)
C11 C12 1.541(3)
C12 C17 1.507(3)
C12 C13 1.518(3)
C13 O2 1.408(3)
C13 O1 1.417(3)
C14 O1 1.431(3)
C15 O2 1.428(3)
C16 N3 1.346(3)
C16 C17 1.413(3)
C18 N3 1.467(3)
C18 C19 1.507(4)
C19 C20 1.351(4)
C20 C21 1.372(5)

loop_
_geom_hbond_atom_site_label_D
_geom_hbond_atom_site_label_H
_geom_hbond_atom_site_label_A
_geom_hbond_distance_DH
_geom_hbond_distance_HA
_geom_hbond_distance_DA
_geom_hbond_angle_DHA
_geom_hbond_site_symmetry_A
C7 H7B O1 0.97 2.60 3.116(3) 113.5 .
C9 H9A O4 0.97 2.62 3.239(3) 121.7 1_565
C9 H9B F2A 0.97 2.53 3.472(9) 164.3 2_655
C11 H11A O5 0.97 2.50 3.029(4) 114.1 .
C15 H15C O5 0.96 2.59 3.331(4) 133.9 1_565
C18 H18A F1 0.97 2.51 3.428(3) 158.4 1_545
C23A H23A F1 0.93(2) 2.51(4) 3.358(9) 152(6) 1_445

loop_
_geom_torsion_atom_site_label_1
_geom_torsion_atom_site_label_2
_geom_torsion_atom_site_label_3
_geom_torsion_atom_site_label_4
_geom_torsion
C21 C22A_a C23A_a C24A_a -43(4)
F2A C22A C23A C24A -164.4(17)
C22A C23A C24A C19 19(3)
C21 C22B C23B C24B 33(3)
F2B C22B C23B C24B 164.0(15)
C22B C23B C24B C19 -7(2)
F1 C1 C2 C3 179.2(2)
C6 C1 C2 C3 -1.6(5)
C1 C2 C3 C4 0.3(4)
C2 C3 C4 C5 1.6(4)
C2 C3 C4 C7 -175.5(2)
C3 C4 C5 C6 -2.2(4)
C7 C4 C5 C6 175.0(2)
C2 C1 C6 C5 0.9(5)
F1 C1 C6 C5 -179.8(3)
C4 C5 C6 C1 1.0(4)
C16 N1 C7 C4 133.1(2)
C8 N1 C7 C4 -78.0(2)
C3 C4 C7 N1 -20.5(3)
C5 C4 C7 N1 162.4(2)
C16 N1 C8 C9 -79.7(2)
C7 N1 C8 C9 131.16(19)
C16 N1 C8 C13 43.8(2)
C7 N1 C8 C13 -105.3(2)
N1 C8 C9 C10 79.8(3)
C13 C8 C9 C10 -42.7(3)
C8 C9 C10 O3 -149.2(2)
C8 C9 C10 C11 34.1(3)
O3 C10 C11 C12 142.6(3)
C9 C10 C11 C12 -40.7(3)
C10 C11 C12 C17 -61.9(3)
C10 C11 C12 C13 58.9(3)
C17 C12 C13 O2 174.21(17)
C11 C12 C13 O2 52.1(2)
C17 C12 C13 O1 -62.3(2)
C11 C12 C13 O1 175.55(18)
C17 C12 C13 C8 53.6(2)
C11 C12 C13 C8 -68.6(2)
N1 C8 C13 O2 176.95(17)
C9 C8 C13 O2 -58.2(2)
N1 C8 C13 O1 55.0(2)
C9 C8 C13 O1 179.85(18)
N1 C8 C13 C12 -66.1(2)
C9 C8 C13 C12 58.8(2)
C8 N1 C16 N3 170.99(18)
C7 N1 C16 N3 -41.7(3)
C8 N1 C16 C17 -8.8(3)
C7 N1 C16 C17 138.4(2)
O5 N2 C17 C16 -173.6(2)
O4 N2 C17 C16 8.9(4)
O5 N2 C17 C12 2.9(3)
O4 N2 C17 C12 -174.6(2)
N3 C16 C17 N2 -6.9(3)
N1 C16 C17 N2 172.95(19)
N3 C16 C17 C12 176.9(2)
N1 C16 C17 C12 -3.2(3)
C13 C12 C17 N2 162.4(2)
C11 C12 C17 N2 -76.1(3)
C13 C12 C17 C16 -21.1(3)
C11 C12 C17 C16 100.3(3)
C23A C24A C19 C20 10.6(11)
C23A C24A C19 C24B -92.2(13)
C23A C24A C19 C18 171.6(8)
C23B C24B C19 C20 -19.0(12)
C23B C24B C19 C24A 76.1(12)
C23B C24B C19 C18 -175.9(8)
N3 C18 C19 C20 170.0(3)
N3 C18 C19 C24A 10.1(6)
N3 C18 C19 C24B -34.0(6)
C24A C19 C20 C21 -18.4(7)
C24B C19 C20 C21 22.6(7)
C18 C19 C20 C21 179.6(4)
F2B C22B C21 C20 -153.1(17)
C23B C22B C21 C20 -32(3)
F2B C22B C21 C22A -82(19)
C23B C22B C21 C22A 39(16)
C19 C20 C21 C22B 5(2)
C19 C20 C21 C22A -4(2)
C23A C22A C21 C22B -77(19)
F2A C22A C21 C22B 45(16)
C23A C22A C21 C20 36(3)
F2A C22A C21 C20 157.4(15)
N1 C16 N3 C18 -33.9(3)
C17 C16 N3 C18 145.9(2)
C19 C18 N3 C16 -72.6(3)
O2 C13 O1 C14 58.8(3)
C12 C13 O1 C14 -62.1(3)
C8 C13 O1 C14 -178.6(2)
O1 C13 O2 C15 52.7(3)
C12 C13 O2 C15 177.4(2)
C8 C13 O2 C15 -65.8(3)
